data_4308062
loop_
_publ_author_name
'Ling-I Hung'
'Sue-Lein Wang'
'Hsien-Ming Kao'
'Kwang-Hwa Lii'

_publ_section_title
;
Flux Synthesis, Crystal Structures, and Solid-State NMR Spectroscopy of Two
Indium Silicates Containing Varied In-O Coordination Geometries
;
_journal_name_full 'Inorganic Chemistry'
_journal_page_first 3301
_journal_page_last 3305
_journal_paper_doi 10.1021/ic0700349
_journal_volume 46
_journal_year 2007
_chemical_formula_moiety K5In3Si7O21
_chemical_formula_sum 'In3 K5 O21 Si7'
_chemical_formula_weight 1072.59
_chemical_name_systematic
; 
 ? 
;
_space_group_IT_number 33
_symmetry_cell_setting orthorhombic
_symmetry_space_group_name_Hall 'P 2c -2n'
_symmetry_space_group_name_H-M 'P n a 21'
_atom_sites_solution_hydrogens geom
_atom_sites_solution_primary direct
_atom_sites_solution_secondary difmap
_audit_creation_method SHELXL-97
_cell_angle_alpha 90.00
_cell_angle_beta 90.00
_cell_angle_gamma 90.00
_cell_formula_units_Z 4
_cell_length_a 12.4914(3)
_cell_length_b 16.8849(3)
_cell_length_c 10.2275(2)
_cell_measurement_reflns_used 5070
_cell_measurement_temperature 296(2)
_cell_measurement_theta_max 28.37
_cell_measurement_theta_min 2.03
_cell_volume 2157.14(8)
_computing_cell_refinement 'Bruker SMART'
_computing_data_collection 'Bruker SMART'
_computing_data_reduction 'Bruker SAINT'
_computing_molecular_graphics Diamond
_computing_structure_refinement 'SHELXL-97 (Sheldrick, 1997)'
_computing_structure_solution 'SHELXS-97 (Sheldrick, 1997)'
_diffrn_ambient_temperature 296(2)
_diffrn_measured_fraction_theta_full 0.976
_diffrn_measured_fraction_theta_max 0.976
_diffrn_measurement_device_type CCD
_diffrn_measurement_method 'omega scan'
_diffrn_radiation_monochromator graphite
_diffrn_radiation_source 'fine-focus sealed tube'
_diffrn_radiation_type MoK\a
_diffrn_radiation_wavelength 0.71073
_diffrn_reflns_av_R_equivalents 0.0304
_diffrn_reflns_av_sigmaI/netI 0.0271
_diffrn_reflns_limit_h_max 16
_diffrn_reflns_limit_h_min -11
_diffrn_reflns_limit_k_max 17
_diffrn_reflns_limit_k_min -22
_diffrn_reflns_limit_l_max 13
_diffrn_reflns_limit_l_min -12
_diffrn_reflns_number 13326
_diffrn_reflns_theta_full 28.37
_diffrn_reflns_theta_max 28.37
_diffrn_reflns_theta_min 2.03
_exptl_absorpt_coefficient_mu 4.634
_exptl_absorpt_correction_T_max 0.640
_exptl_absorpt_correction_T_min 0.984
_exptl_absorpt_correction_type empirical
_exptl_absorpt_process_details 'SADABS program'
_exptl_crystal_colour colorless
_exptl_crystal_density_diffrn 3.303
_exptl_crystal_density_meas ?
_exptl_crystal_density_method .
_exptl_crystal_description block
_exptl_crystal_F_000 2032
_exptl_crystal_size_max 0.25
_exptl_crystal_size_mid 0.2
_exptl_crystal_size_min 0.2
_refine_diff_density_max 0.709
_refine_diff_density_min -1.167
_refine_diff_density_rms 0.114
_refine_ls_abs_structure_details 'Flack H D (1983), Acta Cryst. A39, 876-881'
_refine_ls_abs_structure_Flack -0.002(14)
_refine_ls_extinction_coef 0.00046(5)
_refine_ls_extinction_expression Fc^*^=kFc[1+0.001xFc^2^\l^3^/sin(2\q)]^-1/4^
_refine_ls_extinction_method SHELXL
_refine_ls_goodness_of_fit_ref 0.702
_refine_ls_hydrogen_treatment mixed
_refine_ls_matrix_type full
_refine_ls_number_parameters 326
_refine_ls_number_reflns 4921
_refine_ls_number_restraints 1
_refine_ls_restrained_S_all 0.702
_refine_ls_R_factor_all 0.0195
_refine_ls_R_factor_gt 0.0188
_refine_ls_shift/su_max 0.007
_refine_ls_shift/su_mean 0.001
_refine_ls_structure_factor_coef Fsqd
_refine_ls_weighting_details 'calc w=1/[\s^2^(Fo^2^)+(0.0424P)^2^+8.1366P] where P=(Fo^2^+2Fc^2^)/3'
_refine_ls_weighting_scheme calc
_refine_ls_wR_factor_gt 0.0481
_refine_ls_wR_factor_ref 0.0484
_reflns_number_gt 4772
_reflns_number_total 4921
_reflns_threshold_expression >2sigma(I)
_cod_data_source_file ic0700349si20070213_103121_1.cif
_cod_data_source_block 1
_cod_database_code 4308062

loop_
_symmetry_equiv_pos_as_xyz
'x, y, z'
'-x, -y, z+1/2'
'x+1/2, -y+1/2, z'
'-x+1/2, y+1/2, z+1/2'

loop_
_atom_site_label
_atom_site_type_symbol
_atom_site_fract_x
_atom_site_fract_y
_atom_site_fract_z
_atom_site_U_iso_or_equiv
_atom_site_adp_type
_atom_site_occupancy
_atom_site_symmetry_multiplicity
_atom_site_calc_flag
_atom_site_refinement_flags
_atom_site_disorder_assembly
_atom_site_disorder_group
K1 K 0.67562(9) 1.05266(6) 0.76492(14) 0.0360(3) Uani 1 1 d . . .
K2 K 0.38556(8) 1.34581(6) 1.04201(10) 0.0230(2) Uani 1 1 d . . .
K3 K 0.76401(8) 1.16038(7) 0.42958(11) 0.0300(2) Uani 1 1 d . . .
K4 K 0.59342(8) 1.36517(6) 0.38682(10) 0.0257(2) Uani 1 1 d . . .
K5 K 0.93365(8) 1.39560(8) 0.90718(11) 0.0332(3) Uani 1 1 d . . .
In1 In 0.567899(18) 0.859962(14) 0.77526(3) 0.01077(6) Uani 1 1 d . . .
In2 In 0.641547(17) 1.450444(12) 0.79281(3) 0.00709(6) Uani 1 1 d . . .
In3 In 0.688296(17) 1.267751(13) 0.78961(3) 0.00720(6) Uani 1 1 d . . .
Si1 Si 0.44724(8) 1.49383(6) 0.58527(10) 0.0091(2) Uani 1 1 d . . .
Si2 Si 0.42797(8) 1.33596(6) 0.71668(10) 0.00802(19) Uani 1 1 d . . .
Si3 Si 0.52014(8) 1.20379(6) 0.56095(10) 0.00906(19) Uani 1 1 d . . .
Si4 Si 0.32601(8) 1.10683(6) 0.56530(10) 0.00849(19) Uani 1 1 d . . .
Si5 Si 0.35988(8) 0.95759(6) 0.70289(11) 0.0090(2) Uani 1 1 d . . .
Si6 Si 0.38515(8) 0.79271(6) 0.58867(10) 0.00924(19) Uani 1 1 d . . .
Si7 Si 0.28548(8) 0.63097(6) 0.58236(10) 0.00750(19) Uani 1 1 d . . .
O1 O 0.5693(2) 1.50088(18) 0.6298(3) 0.0154(6) Uani 1 1 d . . .
O2 O 0.3887(3) 1.57755(17) 0.6267(3) 0.0166(6) Uani 1 1 d . . .
O3 O 0.4346(3) 1.47758(17) 0.4320(3) 0.0156(6) Uani 1 1 d . . .
O4 O 0.3839(2) 1.42369(17) 0.6678(3) 0.0129(5) Uani 1 1 d . . .
O5 O 0.53593(19) 1.34742(14) 0.8016(3) 0.0109(5) Uani 1 1 d . . .
O6 O 0.3365(2) 1.29180(15) 0.7973(3) 0.0149(5) Uani 1 1 d . . .
O7 O 0.4594(2) 1.29019(15) 0.5802(3) 0.0116(5) Uani 1 1 d . . .
O8 O 0.6315(2) 1.19852(18) 0.6365(3) 0.0134(6) Uani 1 1 d . . .
O9 O 0.5375(2) 1.19258(18) 0.4079(3) 0.0162(6) Uani 1 1 d . . .
O10 O 0.4399(2) 1.13853(16) 0.6266(3) 0.0137(6) Uani 1 1 d . . .
O11 O 0.2284(3) 1.13393(16) 0.6583(3) 0.0120(6) Uani 1 1 d . . .
O12 O 0.3121(2) 1.13645(18) 0.4173(3) 0.0159(6) Uani 1 1 d . . .
O13 O 0.3373(2) 1.00955(15) 0.5683(3) 0.0123(5) Uani 1 1 d . . .
O14 O 0.2811(2) 0.98503(16) 0.8168(2) 0.0131(6) Uani 1 1 d . . .
O15 O 0.4830(2) 0.96315(16) 0.7472(3) 0.0156(6) Uani 1 1 d . . .
O16 O 0.3270(2) 0.86662(15) 0.6660(3) 0.0135(6) Uani 1 1 d . . .
O17 O 0.3725(3) 0.80718(17) 0.4350(3) 0.0146(6) Uani 1 1 d . . .
O18 O 0.5083(2) 0.78447(17) 0.6315(3) 0.0168(6) Uani 1 1 d . . .
O19 O 0.3113(2) 0.71862(16) 0.6425(3) 0.0126(6) Uani 1 1 d . . .
O20 O 0.1800(2) 0.59468(18) 0.6443(3) 0.0152(6) Uani 1 1 d . . .
O21 O 0.2771(2) 0.63751(15) 0.4259(3) 0.0087(5) Uani 1 1 d . . .

loop_
_atom_site_aniso_label
_atom_site_aniso_U_11
_atom_site_aniso_U_22
_atom_site_aniso_U_33
_atom_site_aniso_U_23
_atom_site_aniso_U_13
_atom_site_aniso_U_12
K1 0.0262(5) 0.0212(4) 0.0607(8) -0.0046(5) 0.0165(6) -0.0033(4)
K2 0.0251(5) 0.0214(4) 0.0226(5) -0.0026(4) -0.0020(4) 0.0000(4)
K3 0.0191(5) 0.0435(6) 0.0273(5) -0.0138(5) 0.0006(4) 0.0001(5)
K4 0.0193(5) 0.0314(5) 0.0263(5) 0.0095(4) 0.0074(4) 0.0045(4)
K5 0.0138(5) 0.0564(8) 0.0296(6) 0.0229(5) 0.0044(4) 0.0061(5)
In1 0.00940(11) 0.01268(11) 0.01021(13) 0.00005(11) -0.00031(11) -0.00001(9)
In2 0.00632(10) 0.00632(10) 0.00862(11) 0.00022(10) 0.00006(11) 0.00020(8)
In3 0.00675(10) 0.00614(10) 0.00870(11) -0.00071(10) -0.00003(11) 0.00012(8)
Si1 0.0084(5) 0.0080(4) 0.0108(5) 0.0009(4) -0.0019(4) 0.0024(4)
Si2 0.0051(4) 0.0084(4) 0.0105(5) 0.0003(4) -0.0009(4) -0.0013(4)
Si3 0.0079(5) 0.0098(4) 0.0094(5) -0.0022(4) 0.0003(4) -0.0013(4)
Si4 0.0080(4) 0.0097(4) 0.0077(5) 0.0001(4) 0.0007(4) -0.0014(4)
Si5 0.0076(5) 0.0064(4) 0.0131(5) -0.0024(4) 0.0004(4) 0.0009(4)
Si6 0.0095(5) 0.0069(4) 0.0113(5) -0.0016(4) -0.0007(4) -0.0006(4)
Si7 0.0076(4) 0.0065(4) 0.0085(4) 0.0006(3) 0.0005(4) -0.0007(4)
O1 0.0106(14) 0.0167(15) 0.0188(15) 0.0064(11) -0.0019(11) -0.0002(12)
O2 0.0195(15) 0.0139(13) 0.0163(14) -0.0014(11) -0.0061(12) 0.0072(12)
O3 0.0207(16) 0.0147(14) 0.0115(13) -0.0003(11) -0.0053(12) 0.0053(12)
O4 0.0099(13) 0.0131(13) 0.0158(13) 0.0038(10) -0.0021(11) 0.0008(11)
O5 0.0065(10) 0.0105(11) 0.0156(13) 0.0012(10) -0.0043(11) -0.0028(9)
O6 0.0105(11) 0.0187(12) 0.0156(13) 0.0010(13) -0.0007(13) -0.0055(10)
O7 0.0147(13) 0.0109(12) 0.0093(12) 0.0002(10) -0.0011(11) -0.0002(11)
O8 0.0106(14) 0.0138(14) 0.0158(13) -0.0066(11) -0.0022(12) 0.0007(12)
O9 0.0119(14) 0.0234(15) 0.0133(14) -0.0043(11) 0.0020(11) -0.0061(12)
O10 0.0124(14) 0.0145(14) 0.0143(14) 0.0026(10) -0.0016(11) -0.0053(12)
O11 0.0125(15) 0.0065(12) 0.0169(15) 0.0000(10) 0.0036(12) 0.0015(12)
O12 0.0118(13) 0.0257(16) 0.0103(13) 0.0058(11) 0.0000(11) -0.0011(12)
O13 0.0154(13) 0.0083(12) 0.0133(13) -0.0020(10) 0.0014(11) 0.0005(11)
O14 0.0129(13) 0.0132(12) 0.0131(14) -0.0013(9) 0.0003(10) 0.0048(11)
O15 0.0079(12) 0.0115(12) 0.0275(16) -0.0003(10) -0.0002(11) 0.0001(11)
O16 0.0129(13) 0.0088(12) 0.0188(15) -0.0038(10) -0.0006(11) -0.0007(11)
O17 0.0187(16) 0.0123(14) 0.0129(13) 0.0014(12) -0.0036(12) -0.0053(12)
O18 0.0116(14) 0.0178(14) 0.0210(15) -0.0061(11) -0.0043(12) 0.0011(12)
O19 0.0171(15) 0.0074(12) 0.0133(13) -0.0028(10) 0.0017(11) -0.0011(11)
O20 0.0130(14) 0.0185(14) 0.0142(13) -0.0021(11) 0.0047(12) -0.0071(12)
O21 0.0095(14) 0.0079(12) 0.0089(13) 0.0015(10) 0.0028(11) 0.0006(11)

loop_
_atom_type_symbol
_atom_type_description
_atom_type_scat_dispersion_real
_atom_type_scat_dispersion_imag
_atom_type_scat_source
O O 0.0106 0.0060 'International Tables Vol C Tables 4.2.6.8 and 6.1.1.4'
Si Si 0.0817 0.0704 'International Tables Vol C Tables 4.2.6.8 and 6.1.1.4'
K K 0.2009 0.2494 'International Tables Vol C Tables 4.2.6.8 and 6.1.1.4'
In In -0.7276 1.3100 'International Tables Vol C Tables 4.2.6.8 and 6.1.1.4'

loop_
_geom_angle_atom_site_label_1
_geom_angle_atom_site_label_2
_geom_angle_atom_site_label_3
_geom_angle
_geom_angle_site_symmetry_1
_geom_angle_site_symmetry_3
_geom_angle_publ_flag
O20 K1 O4 87.26(9) 3_565 3_575 ?
O20 K1 O8 125.04(10) 3_565 . ?
O4 K1 O8 83.86(9) 3_575 . ?
O20 K1 O15 60.85(8) 3_565 . ?
O4 K1 O15 146.56(9) 3_575 . ?
O8 K1 O15 105.46(9) . . ?
O20 K1 O17 165.64(10) 3_565 2_675 ?
O4 K1 O17 106.15(9) 3_575 2_675 ?
O8 K1 O17 62.98(7) . 2_675 ?
O15 K1 O17 106.65(9) . 2_675 ?
O20 K1 O13 97.72(8) 3_565 2_675 ?
O4 K1 O13 115.15(9) 3_575 2_675 ?
O8 K1 O13 134.79(9) . 2_675 ?
O15 K1 O13 81.29(8) . 2_675 ?
O17 K1 O13 72.18(8) 2_675 2_675 ?
O20 K1 O6 137.75(9) 3_565 3_575 ?
O4 K1 O6 50.49(7) 3_575 3_575 ?
O8 K1 O6 58.60(8) . 3_575 ?
O15 K1 O6 159.53(8) . 3_575 ?
O17 K1 O6 55.92(8) 2_675 3_575 ?
O13 K1 O6 100.86(8) 2_675 3_575 ?
O20 K1 K5 115.42(7) 3_565 3_475 ?
O4 K1 K5 156.75(7) 3_575 3_475 ?
O8 K1 K5 78.87(7) . 3_475 ?
O15 K1 K5 54.80(6) . 3_475 ?
O17 K1 K5 51.88(7) 2_675 3_475 ?
O13 K1 K5 68.94(6) 2_675 3_475 ?
O6 K1 K5 106.64(6) 3_575 3_475 ?
O20 K1 In1 36.24(6) 3_565 . ?
O4 K1 In1 119.67(7) 3_575 . ?
O8 K1 In1 137.69(7) . . ?
O15 K1 In1 35.78(6) . . ?
O17 K1 In1 129.43(7) 2_675 . ?
O13 K1 In1 69.94(5) 2_675 . ?
O6 K1 In1 163.31(6) 3_575 . ?
K5 K1 In1 83.52(3) 3_475 . ?
O20 K1 In3 157.32(8) 3_565 . ?
O4 K1 In3 80.95(6) 3_575 . ?
O8 K1 In3 34.68(6) . . ?
O15 K1 In3 124.76(6) . . ?
O17 K1 In3 35.09(6) 2_675 . ?
O13 K1 In3 104.82(6) 2_675 . ?
O6 K1 In3 34.84(4) 3_575 . ?
K5 K1 In3 75.97(3) 3_475 . ?
In1 K1 In3 159.24(3) . . ?
O20 K1 Si2 112.27(7) 3_565 3_575 ?
O4 K1 Si2 25.01(6) 3_575 3_575 ?
O8 K1 Si2 70.34(7) . 3_575 ?
O15 K1 Si2 168.63(8) . 3_575 ?
O17 K1 Si2 81.20(7) 2_675 3_575 ?
O13 K1 Si2 109.30(6) 2_675 3_575 ?
O6 K1 Si2 25.49(5) 3_575 3_575 ?
K5 K1 Si2 132.07(4) 3_475 3_575 ?
In1 K1 Si2 142.95(4) . 3_575 ?
In3 K1 Si2 57.73(2) . 3_575 ?
O20 K1 Si3 111.43(7) 3_565 . ?
O4 K1 Si3 100.50(7) 3_575 . ?
O8 K1 Si3 21.96(6) . . ?
O15 K1 Si3 83.71(6) . . ?
O17 K1 Si3 71.82(7) 2_675 . ?
O13 K1 Si3 134.79(6) 2_675 . ?
O6 K1 Si3 80.46(5) 3_575 . ?
K5 K1 Si3 67.55(3) 3_475 . ?
In1 K1 Si3 116.01(4) . . ?
In3 K1 Si3 52.78(2) . . ?
Si2 K1 Si3 91.19(3) 3_575 . ?
O18 K2 O6 98.46(9) 2_675 . ?
O18 K2 O1 122.74(10) 2_675 2_685 ?
O6 K2 O1 130.38(9) . 2_685 ?
O18 K2 O16 112.81(9) 2_675 4 ?
O6 K2 O16 103.34(8) . 4 ?
O1 K2 O16 86.18(8) 2_685 4 ?
O18 K2 O5 88.77(8) 2_675 . ?
O6 K2 O5 53.94(7) . . ?
O1 K2 O5 97.16(8) 2_685 . ?
O16 K2 O5 152.01(8) 4 . ?
O18 K2 O2 78.94(9) 2_675 2_685 ?
O6 K2 O2 125.20(8) . 2_685 ?
O1 K2 O2 50.62(8) 2_685 2_685 ?
O16 K2 O2 128.43(8) 4 2_685 ?
O5 K2 O2 71.25(7) . 2_685 ?
O18 K2 Si2 102.41(7) 2_675 . ?
O6 K2 Si2 27.82(6) . . ?
O1 K2 Si2 109.31(7) 2_685 . ?
O16 K2 Si2 124.67(7) 4 . ?
O5 K2 Si2 28.52(5) . . ?
O2 K2 Si2 98.48(6) 2_685 . ?
O18 K2 O19 75.07(8) 2_675 4 ?
O6 K2 O19 84.52(8) . 4 ?
O1 K2 O19 128.98(8) 2_685 4 ?
O16 K2 O19 45.75(7) 4 4 ?
O5 K2 O19 132.85(7) . 4 ?
O2 K2 O19 143.17(8) 2_685 4 ?
Si2 K2 O19 112.20(6) . 4 ?
O18 K2 Si1 107.22(8) 2_675 2_685 ?
O6 K2 Si1 121.01(7) . 2_685 ?
O1 K2 Si1 27.14(6) 2_685 2_685 ?
O16 K2 Si1 113.24(6) 4 2_685 ?
O5 K2 Si1 74.18(5) . 2_685 ?
O2 K2 Si1 28.33(5) 2_685 2_685 ?
Si2 K2 Si1 94.02(4) . 2_685 ?
O19 K2 Si1 152.80(6) 4 2_685 ?
O18 K2 Si6 102.44(7) 2_675 4 ?
O6 K2 Si6 79.88(6) . 4 ?
O1 K2 Si6 112.62(7) 2_685 4 ?
O16 K2 Si6 27.65(6) 4 4 ?
O5 K2 Si6 133.71(6) . 4 ?
O2 K2 Si6 154.70(6) 2_685 4 ?
Si2 K2 Si6 105.73(4) . 4 ?
O19 K2 Si6 27.38(5) 4 4 ?
Si1 K2 Si6 139.66(4) 2_685 4 ?
O18 K2 Si6 22.69(6) 2_675 2_675 ?
O6 K2 Si6 94.59(6) . 2_675 ?
O1 K2 Si6 112.62(7) 2_685 2_675 ?
O16 K2 Si6 135.06(6) 4 2_675 ?
O5 K2 Si6 68.95(5) . 2_675 ?
O2 K2 Si6 62.94(6) 2_685 2_675 ?
Si2 K2 Si6 88.55(3) . 2_675 ?
O19 K2 Si6 96.89(5) 4 2_675 ?
Si1 K2 Si6 90.62(3) 2_685 2_675 ?
Si6 K2 Si6 123.99(3) 4 2_675 ?
O18 K2 In3 97.34(7) 2_675 3_475 ?
O6 K2 In3 28.63(5) . 3_475 ?
O1 K2 In3 139.92(7) 2_685 3_475 ?
O16 K2 In3 77.52(6) 4 3_475 ?
O5 K2 In3 82.36(5) . 3_475 ?
O2 K2 In3 153.37(6) 2_685 3_475 ?
Si2 K2 In3 56.20(2) . 3_475 ?
O19 K2 In3 57.13(5) 4 3_475 ?
Si1 K2 In3 145.27(3) 2_685 3_475 ?
Si6 K2 In3 51.93(2) 4 3_475 ?
Si6 K2 In3 104.59(3) 2_675 3_475 ?
O8 K3 O14 113.81(9) . 2_674 ?
O8 K3 O9 55.13(8) . . ?
O14 K3 O9 86.31(9) 2_674 . ?
O8 K3 O16 120.22(9) . 2_674 ?
O14 K3 O16 53.59(8) 2_674 2_674 ?
O9 K3 O16 65.38(8) . 2_674 ?
O8 K3 O7 91.67(9) . 3_575 ?
O14 K3 O7 128.67(9) 2_674 3_575 ?
O9 K3 O7 141.49(9) . 3_575 ?
O16 K3 O7 145.23(9) 2_674 3_575 ?
O8 K3 O3 124.78(9) . 3_575 ?
O14 K3 O3 59.11(8) 2_674 3_575 ?
O9 K3 O3 143.16(9) . 3_575 ?
O16 K3 O3 98.77(8) 2_674 3_575 ?
O7 K3 O3 69.67(8) 3_575 3_575 ?
O8 K3 O4 78.46(8) . 3_575 ?
O14 K3 O4 91.10(8) 2_674 3_575 ?
O9 K3 O4 126.96(9) . 3_575 ?
O16 K3 O4 143.74(8) 2_674 3_575 ?
O7 K3 O4 49.55(8) 3_575 3_575 ?
O3 K3 O4 49.43(7) 3_575 3_575 ?
O8 K3 Si3 27.46(6) . . ?
O14 K3 Si3 99.96(7) 2_674 . ?
O9 K3 Si3 27.73(6) . . ?
O16 K3 Si3 92.81(7) 2_674 . ?
O7 K3 Si3 117.65(6) 3_575 . ?
O3 K3 Si3 139.35(7) 3_575 . ?
O4 K3 Si3 102.35(6) 3_575 . ?
O8 K3 Si5 112.54(7) . 2_674 ?
O14 K3 Si5 27.27(6) 2_674 2_674 ?
O9 K3 Si5 67.37(6) . 2_674 ?
O16 K3 Si5 28.47(5) 2_674 2_674 ?
O7 K3 Si5 151.09(7) 3_575 2_674 ?
O3 K3 Si5 83.17(6) 3_575 2_674 ?
O4 K3 Si5 118.02(6) 3_575 2_674 ?
Si3 K3 Si5 89.32(3) . 2_674 ?
O8 K3 Si2 73.17(7) . 3_575 ?
O14 K3 Si2 118.23(7) 2_674 3_575 ?
O9 K3 Si2 128.29(7) . 3_575 ?
O16 K3 Si2 165.66(7) 2_674 3_575 ?
O7 K3 Si2 27.13(5) 3_575 3_575 ?
O3 K3 Si2 67.69(6) 3_575 3_575 ?
O4 K3 Si2 27.57(5) 3_575 3_575 ?
Si3 K3 Si2 100.62(4) . 3_575 ?
Si5 K3 Si2 145.42(4) 2_674 3_575 ?
O8 K3 Si1 101.47(7) . 3_575 ?
O14 K3 Si1 72.00(6) 2_674 3_575 ?
O9 K3 Si1 138.40(7) . 3_575 ?
O16 K3 Si1 120.34(6) 2_674 3_575 ?
O7 K3 Si1 59.22(6) 3_575 3_575 ?
O3 K3 Si1 24.25(6) 3_575 3_575 ?
O4 K3 Si1 25.40(5) 3_575 3_575 ?
Si3 K3 Si1 121.22(4) . 3_575 ?
Si5 K3 Si1 99.01(4) 2_674 3_575 ?
Si2 K3 Si1 47.65(3) 3_575 3_575 ?
O8 K3 In2 130.76(8) . 4_644 ?
O14 K3 In2 29.15(6) 2_674 4_644 ?
O9 K3 In2 115.46(7) . 4_644 ?
O16 K3 In2 69.96(6) 2_674 4_644 ?
O7 K3 In2 100.74(6) 3_575 4_644 ?
O3 K3 In2 31.51(5) 3_575 4_644 ?
O4 K3 In2 74.57(5) 3_575 4_644 ?
Si3 K3 In2 126.40(4) . 4_644 ?
Si5 K3 In2 51.66(2) 2_674 4_644 ?
Si2 K3 In2 97.68(3) 3_575 4_644 ?
Si1 K3 In2 50.39(2) 3_575 4_644 ?
O12 K4 O3 134.10(10) 3_575 . ?
O12 K4 O2 91.80(9) 3_575 2_684 ?
O3 K4 O2 88.81(9) . 2_684 ?
O12 K4 O7 119.64(9) 3_575 . ?
O3 K4 O7 76.82(9) . . ?
O2 K4 O7 146.91(10) 2_684 . ?
O12 K4 O9 102.32(9) 3_575 . ?
O3 K4 O9 118.92(9) . . ?
O2 K4 O9 114.58(9) 2_684 . ?
O7 K4 O9 52.40(8) . . ?
O12 K4 O19 72.92(8) 3_575 2_674 ?
O3 K4 O19 135.75(9) . 2_674 ?
O2 K4 O19 51.07(8) 2_684 2_674 ?
O7 K4 O19 125.02(8) . 2_674 ?
O9 K4 O19 72.87(8) . 2_674 ?
O12 K4 O11 52.23(8) 3_575 3_575 ?
O3 K4 O11 103.00(8) . 3_575 ?
O2 K4 O11 139.32(9) 2_684 3_575 ?
O7 K4 O11 73.56(8) . 3_575 ?
O9 K4 O11 93.66(8) . 3_575 ?
O19 K4 O11 119.38(8) 2_674 3_575 ?
O12 K4 Si3 101.61(7) 3_575 . ?
O3 K4 Si3 105.61(7) . . ?
O2 K4 Si3 142.11(8) 2_684 . ?
O7 K4 Si3 29.30(6) . . ?
O9 K4 Si3 28.07(5) . . ?
O19 K4 Si3 99.22(6) 2_674 . ?
O11 K4 Si3 72.19(5) 3_575 . ?
O12 K4 O1 90.68(8) 3_575 . ?
O3 K4 O1 49.84(7) . . ?
O2 K4 O1 117.59(8) 2_684 . ?
O7 K4 O1 75.08(8) . . ?
O9 K4 O1 125.56(8) . . ?
O19 K4 O1 158.43(8) 2_674 . ?
O11 K4 O1 54.34(7) 3_575 . ?
Si3 K4 O1 97.72(6) . . ?
O12 K4 Si4 26.91(6) 3_575 3_575 ?
O3 K4 Si4 114.66(7) . 3_575 ?
O2 K4 Si4 112.41(8) 2_684 3_575 ?
O7 K4 Si4 100.68(6) . 3_575 ?
O9 K4 Si4 106.84(7) . 3_575 ?
O19 K4 Si4 99.48(6) 2_674 3_575 ?
O11 K4 Si4 27.57(6) 3_575 3_575 ?
Si3 K4 Si4 93.41(3) . 3_575 ?
O1 K4 Si4 66.20(6) . 3_575 ?
O12 K4 Si7 70.61(7) 3_575 2_674 ?
O3 K4 Si7 116.59(7) . 2_674 ?
O2 K4 Si7 27.95(6) 2_684 2_674 ?
O7 K4 Si7 151.48(7) . 2_674 ?
O9 K4 Si7 100.63(6) . 2_674 ?
O19 K4 Si7 28.15(5) 2_674 2_674 ?
O11 K4 Si7 122.81(6) 3_575 2_674 ?
Si3 K4 Si7 127.38(4) . 2_674 ?
O1 K4 Si7 133.21(6) . 2_674 ?
Si4 K4 Si7 96.02(3) 3_575 2_674 ?
O12 K4 Si1 117.40(7) 3_575 . ?
O3 K4 Si1 26.64(6) . . ?
O2 K4 Si1 111.97(7) 2_684 . ?
O7 K4 Si1 64.57(6) . . ?
O9 K4 Si1 116.13(7) . . ?
O19 K4 Si1 162.06(6) 2_674 . ?
O11 K4 Si1 76.79(6) 3_575 . ?
Si3 K4 Si1 93.08(3) . . ?
O1 K4 Si1 26.77(5) . . ?
Si4 K4 Si1 92.72(4) 3_575 . ?
Si7 K4 Si1 137.74(4) 2_674 . ?
O21 K5 O20 57.25(8) 2_675 2_675 ?
O21 K5 O17 135.33(10) 2_675 4_655 ?
O20 K5 O17 111.83(9) 2_675 4_655 ?
O21 K5 O14 61.92(8) 2_675 3_575 ?
O20 K5 O14 84.47(9) 2_675 3_575 ?
O17 K5 O14 160.65(9) 4_655 3_575 ?
O21 K5 O10 93.13(9) 2_675 3_575 ?
O20 K5 O10 150.38(10) 2_675 3_575 ?
O17 K5 O10 88.40(9) 4_655 3_575 ?
O14 K5 O10 80.98(8) 3_575 3_575 ?
O21 K5 O15 114.19(9) 2_675 3_575 ?
O20 K5 O15 122.33(10) 2_675 3_575 ?
O17 K5 O15 107.43(9) 4_655 3_575 ?
O14 K5 O15 53.49(8) 3_575 3_575 ?
O10 K5 O15 67.11(8) 3_575 3_575 ?
O21 K5 O18 92.93(9) 2_675 4_655 ?
O20 K5 O18 60.52(9) 2_675 4_655 ?
O17 K5 O18 53.33(8) 4_655 4_655 ?
O14 K5 O18 144.74(9) 3_575 4_655 ?
O10 K5 O18 127.55(9) 3_575 4_655 ?
O15 K5 O18 149.59(9) 3_575 4_655 ?
O21 K5 Si7 28.91(6) 2_675 2_675 ?
O20 K5 Si7 28.65(6) 2_675 2_675 ?
O17 K5 Si7 125.26(7) 4_655 2_675 ?
O14 K5 Si7 74.03(6) 3_575 2_675 ?
O10 K5 Si7 121.81(7) 3_575 2_675 ?
O15 K5 Si7 125.64(7) 3_575 2_675 ?
O18 K5 Si7 72.87(6) 4_655 2_675 ?
O21 K5 Si5 85.96(6) 2_675 3_575 ?
O20 K5 Si5 110.69(8) 2_675 3_575 ?
O17 K5 Si5 132.63(7) 4_655 3_575 ?
O14 K5 Si5 28.21(6) 3_575 3_575 ?
O10 K5 Si5 62.90(6) 3_575 3_575 ?
O15 K5 Si5 28.47(6) 3_575 3_575 ?
O18 K5 Si5 169.55(7) 4_655 3_575 ?
Si7 K5 Si5 102.10(4) 2_675 3_575 ?
O21 K5 Si6 120.29(7) 2_675 4_655 ?
O20 K5 Si6 83.99(7) 2_675 4_655 ?
O17 K5 Si6 27.88(6) 4_655 4_655 ?
O14 K5 Si6 163.27(7) 3_575 4_655 ?
O10 K5 Si6 114.60(7) 3_575 4_655 ?
O15 K5 Si6 125.07(7) 3_575 4_655 ?
O18 K5 Si6 28.13(6) 4_655 4_655 ?
Si7 K5 Si6 100.72(4) 2_675 4_655 ?
Si5 K5 Si6 153.54(4) 3_575 4_655 ?
O21 K5 K1 158.86(7) 2_675 3_575 ?
O20 K5 K1 141.88(8) 2_675 3_575 ?
O17 K5 K1 55.58(6) 4_655 3_575 ?
O14 K5 K1 105.18(6) 3_575 3_575 ?
O10 K5 K1 67.35(7) 3_575 3_575 ?
O15 K5 K1 51.88(6) 3_575 3_575 ?
O18 K5 K1 105.27(7) 4_655 3_575 ?
Si7 K5 K1 169.99(6) 2_675 3_575 ?
Si5 K5 K1 78.04(4) 3_575 3_575 ?
Si6 K5 K1 77.16(4) 4_655 3_575 ?
O21 K5 Si4 73.36(7) 2_675 3_575 ?
O20 K5 Si4 128.59(7) 2_675 3_575 ?
O17 K5 Si4 113.02(7) 4_655 3_575 ?
O14 K5 Si4 58.57(6) 3_575 3_575 ?
O10 K5 Si4 24.87(6) 3_575 3_575 ?
O15 K5 Si4 64.37(6) 3_575 3_575 ?
O18 K5 Si4 141.28(7) 4_655 3_575 ?
Si7 K5 Si4 101.97(4) 2_675 3_575 ?
Si5 K5 Si4 48.04(3) 3_575 3_575 ?
Si6 K5 Si4 137.90(5) 4_655 3_575 ?
K1 K5 Si4 85.64(4) 3_575 3_575 ?
O15 In1 O18 103.61(12) . . ?
O15 In1 O20 86.88(11) . 3_565 ?
O18 In1 O20 90.65(12) . 3_565 ?
O15 In1 O9 97.20(12) . 2_675 ?
O18 In1 O9 88.48(12) . 2_675 ?
O20 In1 O9 175.92(12) 3_565 2_675 ?
O15 In1 O12 116.22(12) . 2_675 ?
O18 In1 O12 139.92(12) . 2_675 ?
O20 In1 O12 87.36(11) 3_565 2_675 ?
O9 In1 O12 90.73(11) 2_675 2_675 ?
O15 In1 K1 53.92(8) . . ?
O18 In1 K1 132.87(9) . . ?
O20 In1 K1 52.01(9) 3_565 . ?
O9 In1 K1 130.75(9) 2_675 . ?
O12 In1 K1 73.73(9) 2_675 . ?
O15 In1 K5 74.12(8) . 4_644 ?
O18 In1 K5 52.97(9) . 4_644 ?
O20 In1 K5 46.43(9) 3_565 4_644 ?
O9 In1 K5 134.87(8) 2_675 4_644 ?
O12 In1 K5 133.31(8) 2_675 4_644 ?
K1 In1 K5 80.01(3) . 4_644 ?
O14 In2 O1 104.18(11) 3_575 . ?
O14 In2 O3 89.81(12) 3_575 2_685 ?
O1 In2 O3 96.30(12) . 2_685 ?
O14 In2 O5 157.29(10) 3_575 . ?
O1 In2 O5 95.58(11) . . ?
O3 In2 O5 99.16(11) 2_685 . ?
O14 In2 O21 84.02(10) 3_575 2_675 ?
O1 In2 O21 161.66(11) . 2_675 ?
O3 In2 O21 100.15(11) 2_685 2_675 ?
O5 In2 O21 73.91(10) . 2_675 ?
O14 In2 O11 89.98(11) 3_575 3_575 ?
O1 In2 O11 88.77(12) . 3_575 ?
O3 In2 O11 174.83(11) 2_685 3_575 ?
O5 In2 O11 79.22(10) . 3_575 ?
O21 In2 O11 74.68(9) 2_675 3_575 ?
O14 In2 In3 111.21(8) 3_575 . ?
O1 In2 In3 118.36(9) . . ?
O3 In2 In3 131.31(8) 2_685 . ?
O5 In2 In3 47.98(7) . . ?
O21 In2 In3 43.59(7) 2_675 . ?
O11 In2 In3 44.31(7) 3_575 . ?
O14 In2 K5 46.30(8) 3_575 . ?
O1 In2 K5 137.41(9) . . ?
O3 In2 K5 110.75(9) 2_685 . ?
O5 In2 K5 111.08(7) . . ?
O21 In2 K5 41.37(8) 2_675 . ?
O11 In2 K5 65.67(8) 3_575 . ?
In3 In2 K5 66.43(2) . . ?
O14 In2 K3 40.69(8) 3_575 4_655 ?
O1 In2 K3 92.61(9) . 4_655 ?
O3 In2 K3 51.82(9) 2_685 4_655 ?
O5 In2 K3 150.63(8) . 4_655 ?
O21 In2 K3 103.90(7) 2_675 4_655 ?
O11 In2 K3 129.21(8) 3_575 4_655 ?
In3 In2 K3 145.253(19) . 4_655 ?
K5 In2 K3 80.27(3) . 4_655 ?
O8 In3 O17 94.10(10) . 2_675 ?
O8 In3 O6 93.41(12) . 3_575 ?
O17 In3 O6 90.21(12) 2_675 3_575 ?
O8 In3 O21 165.55(11) . 2_675 ?
O17 In3 O21 93.54(11) 2_675 2_675 ?
O6 In3 O21 98.81(11) 3_575 2_675 ?
O8 In3 O11 92.41(11) . 3_575 ?
O17 In3 O11 167.05(11) 2_675 3_575 ?
O6 In3 O11 100.57(11) 3_575 3_575 ?
O21 In3 O11 77.84(9) 2_675 3_575 ?
O8 In3 O5 94.91(11) . . ?
O17 In3 O5 90.87(11) 2_675 . ?
O6 In3 O5 171.51(10) 3_575 . ?
O21 In3 O5 72.72(10) 2_675 . ?
O11 In3 O5 77.42(10) 3_575 . ?
O8 In3 In2 119.79(9) . . ?
O17 In3 In2 121.24(8) 2_675 . ?
O6 In3 In2 129.16(7) 3_575 . ?
O21 In3 In2 45.93(7) 2_675 . ?
O11 In3 In2 45.99(7) 3_575 . ?
O5 In3 In2 44.07(6) . . ?
O8 In3 K1 51.14(9) . . ?
O17 In3 K1 55.35(8) 2_675 . ?
O6 In3 K1 64.24(7) 3_575 . ?
O21 In3 K1 142.16(7) 2_675 . ?
O11 In3 K1 136.21(8) 3_575 . ?
O5 In3 K1 122.86(6) . . ?
In2 In3 K1 166.37(2) . . ?
O8 In3 K5 143.50(9) . . ?
O17 In3 K5 113.37(9) 2_675 . ?
O6 In3 K5 64.31(8) 3_575 . ?
O21 In3 K5 40.80(8) 2_675 . ?
O11 In3 K5 66.06(8) 3_575 . ?
O5 In3 K5 107.62(6) . . ?
In2 In3 K5 66.601(19) . . ?
K1 In3 K5 126.98(3) . . ?
O8 In3 K2 114.92(9) . 3_575 ?
O17 In3 K2 58.82(9) 2_675 3_575 ?
O6 In3 K2 38.40(9) 3_575 3_575 ?
O21 In3 K2 79.53(7) 2_675 3_575 ?
O11 In3 K2 127.56(8) 3_575 3_575 ?
O5 In3 K2 137.33(7) . 3_575 ?
In2 In3 K2 124.855(17) . 3_575 ?
K1 In3 K2 66.35(3) . 3_575 ?
K5 In3 K2 65.88(2) . 3_575 ?
O1 Si1 O3 112.76(17) . . ?
O1 Si1 O2 106.67(16) . . ?
O3 Si1 O2 110.83(15) . . ?
O1 Si1 O4 111.37(15) . . ?
O3 Si1 O4 109.27(16) . . ?
O2 Si1 O4 105.69(16) . . ?
O1 Si1 K2 53.09(11) . 2_684 ?
O3 Si1 K2 93.94(12) . 2_684 ?
O2 Si1 K2 68.16(12) . 2_684 ?
O4 Si1 K2 156.43(11) . 2_684 ?
O1 Si1 K4 73.29(12) . . ?
O3 Si1 K4 51.28(11) . . ?
O2 Si1 K4 156.41(12) . . ?
O4 Si1 K4 95.82(11) . . ?
K2 Si1 K4 95.58(4) 2_684 . ?
O1 Si1 K3 138.01(12) . 3_475 ?
O3 Si1 K3 54.17(12) . 3_475 ?
O2 Si1 K3 115.26(12) . 3_475 ?
O4 Si1 K3 55.80(10) . 3_475 ?
K2 Si1 K3 147.76(4) 2_684 3_475 ?
K4 Si1 K3 69.28(3) . 3_475 ?
O1 Si1 K4 81.61(12) . 2_685 ?
O3 Si1 K4 149.39(11) . 2_685 ?
O2 Si1 K4 38.80(10) . 2_685 ?
O4 Si1 K4 88.36(11) . 2_685 ?
K2 Si1 K4 72.74(3) 2_684 2_685 ?
K4 Si1 K4 154.36(4) . 2_685 ?
K3 Si1 K4 131.58(4) 3_475 2_685 ?
O1 Si1 K1 134.82(12) . 3_475 ?
O3 Si1 K1 109.77(13) . 3_475 ?
O2 Si1 K1 70.64(12) . 3_475 ?
O4 Si1 K1 37.59(10) . 3_475 ?
K2 Si1 K1 137.59(4) 2_684 3_475 ?
K4 Si1 K1 126.75(4) . 3_475 ?
K3 Si1 K1 62.72(3) 3_475 3_475 ?
K4 Si1 K1 69.09(3) 2_685 3_475 ?
O6 Si2 O5 112.08(16) . . ?
O6 Si2 O7 113.00(15) . . ?
O5 Si2 O7 108.27(15) . . ?
O6 Si2 O4 109.62(15) . . ?
O5 Si2 O4 109.42(14) . . ?
O7 Si2 O4 104.11(14) . . ?
O6 Si2 K2 53.15(11) . . ?
O5 Si2 K2 66.10(11) . . ?
O7 Si2 K2 153.98(11) . . ?
O4 Si2 K2 101.60(11) . . ?
O6 Si2 K3 91.28(11) . 3_475 ?
O5 Si2 K3 156.39(11) . 3_475 ?
O7 Si2 K3 56.51(10) . 3_475 ?
O4 Si2 K3 63.08(10) . 3_475 ?
K2 Si2 K3 135.91(4) . 3_475 ?
O6 Si2 K1 63.81(10) . 3_475 ?
O5 Si2 K1 125.30(11) . 3_475 ?
O7 Si2 K1 123.74(11) . 3_475 ?
O4 Si2 K1 45.85(10) . 3_475 ?
K2 Si2 K1 73.14(3) . 3_475 ?
K3 Si2 K1 67.27(3) 3_475 3_475 ?
O9 Si3 O8 110.56(17) . . ?
O9 Si3 O10 114.04(16) . . ?
O8 Si3 O10 107.39(16) . . ?
O9 Si3 O7 106.51(16) . . ?
O8 Si3 O7 113.04(16) . . ?
O10 Si3 O7 105.32(16) . . ?
O9 Si3 K4 62.68(11) . . ?
O8 Si3 K4 93.65(12) . . ?
O10 Si3 K4 157.81(11) . . ?
O7 Si3 K4 58.45(10) . . ?
O9 Si3 K3 57.68(12) . . ?
O8 Si3 K3 53.05(11) . . ?
O10 Si3 K3 124.41(11) . . ?
O7 Si3 K3 130.21(11) . . ?
K4 Si3 K3 73.97(3) . . ?
O9 Si3 K1 112.83(12) . . ?
O8 Si3 K1 41.88(12) . . ?
O10 Si3 K1 68.75(11) . . ?
O7 Si3 K1 139.04(10) . . ?
K4 Si3 K1 133.41(4) . . ?
K3 Si3 K1 67.53(3) . . ?
O12 Si4 O11 112.72(16) . . ?
O12 Si4 O10 110.62(16) . . ?
O11 Si4 O10 109.70(16) . . ?
O12 Si4 O13 109.74(16) . . ?
O11 Si4 O13 109.65(15) . . ?
O10 Si4 O13 104.06(15) . . ?
O12 Si4 K4 50.88(11) . 3_475 ?
O11 Si4 K4 68.76(12) . 3_475 ?
O10 Si4 K4 151.92(11) . 3_475 ?
O13 Si4 K4 102.57(11) . 3_475 ?
O12 Si4 K5 157.41(12) . 3_475 ?
O11 Si4 K5 73.99(12) . 3_475 ?
O10 Si4 K5 48.49(10) . 3_475 ?
O13 Si4 K5 86.60(11) . 3_475 ?
K4 Si4 K5 142.60(4) 3_475 3_475 ?
O14 Si5 O15 111.59(16) . . ?
O14 Si5 O16 106.64(15) . . ?
O15 Si5 O16 111.17(15) . . ?
O14 Si5 O13 110.37(15) . . ?
O15 Si5 O13 111.50(15) . . ?
O16 Si5 O13 105.27(15) . . ?
O14 Si5 K5 60.13(11) . 3_475 ?
O15 Si5 K5 61.33(11) . 3_475 ?
O16 Si5 K5 154.57(12) . 3_475 ?
O13 Si5 K5 99.91(10) . 3_475 ?
O14 Si5 K3 52.81(10) . 2_675 ?
O15 Si5 K3 105.99(11) . 2_675 ?
O16 Si5 K3 59.73(11) . 2_675 ?
O13 Si5 K3 142.50(11) . 2_675 ?
K5 Si5 K3 97.56(4) 3_475 2_675 ?
O17 Si6 O18 112.09(18) . . ?
O17 Si6 O16 108.24(16) . . ?
O18 Si6 O16 110.95(15) . . ?
O17 Si6 O19 112.87(15) . . ?
O18 Si6 O19 112.29(16) . . ?
O16 Si6 O19 99.66(14) . . ?
O17 Si6 K5 56.74(12) . 4_644 ?
O18 Si6 K5 63.63(12) . 4_644 ?
O16 Si6 K5 99.71(11) . 4_644 ?
O19 Si6 K5 160.25(11) . 4_644 ?
O17 Si6 K2 74.55(13) . 4_544 ?
O18 Si6 K2 167.57(12) . 4_544 ?
O16 Si6 K2 56.62(11) . 4_544 ?
O19 Si6 K2 72.66(11) . 4_544 ?
K5 Si6 K2 115.69(4) 4_644 4_544 ?
O17 Si6 K2 92.64(12) . 2_674 ?
O18 Si6 K2 40.93(11) . 2_674 ?
O16 Si6 K2 151.16(11) . 2_674 ?
O19 Si6 K2 89.80(11) . 2_674 ?
K5 Si6 K2 74.91(3) 4_644 2_674 ?
K2 Si6 K2 151.37(4) 4_544 2_674 ?
O20 Si7 O21 111.76(16) . . ?
O20 Si7 O19 111.32(16) . . ?
O21 Si7 O19 108.96(14) . . ?
O20 Si7 O2 109.32(17) . 1_545 ?
O21 Si7 O2 111.37(15) . 1_545 ?
O19 Si7 O2 103.84(16) . 1_545 ?
O20 Si7 K5 58.36(12) . 2_674 ?
O21 Si7 K5 54.23(11) . 2_674 ?
O19 Si7 K5 119.38(11) . 2_674 ?
O2 Si7 K5 136.72(12) 1_545 2_674 ?
O20 Si7 K4 90.62(12) . 2_675 ?
O21 Si7 K4 157.27(12) . 2_675 ?
O19 Si7 K4 63.81(11) . 2_675 ?
O2 Si7 K4 54.37(10) 1_545 2_675 ?
K5 Si7 K4 148.50(4) 2_674 2_675 ?
O20 Si7 K1 37.15(12) . 3_465 ?
O21 Si7 K1 120.81(11) . 3_465 ?
O19 Si7 K1 127.87(11) . 3_465 ?
O2 Si7 K1 72.81(12) 1_545 3_465 ?
K5 Si7 K1 81.89(4) 2_674 3_465 ?
K4 Si7 K1 74.70(3) 2_675 3_465 ?
Si1 O1 In2 127.85(17) . . ?
Si1 O1 K2 99.78(13) . 2_684 ?
In2 O1 K2 123.31(13) . 2_684 ?
Si1 O1 K4 79.94(12) . . ?
In2 O1 K4 105.80(11) . . ?
K2 O1 K4 111.82(9) 2_684 . ?
Si7 O2 Si1 138.70(19) 1_565 . ?
Si7 O2 K4 97.68(13) 1_565 2_685 ?
Si1 O2 K4 119.89(14) . 2_685 ?
Si7 O2 K2 113.18(14) 1_565 2_684 ?
Si1 O2 K2 83.51(12) . 2_684 ?
K4 O2 K2 92.65(9) 2_685 2_684 ?
Si1 O3 In2 127.57(17) . 2_684 ?
Si1 O3 K4 102.08(14) . . ?
In2 O3 K4 127.24(13) 2_684 . ?
Si1 O3 K3 101.58(14) . 3_475 ?
In2 O3 K3 96.66(11) 2_684 3_475 ?
K4 O3 K3 88.67(8) . 3_475 ?
Si1 O4 Si2 129.35(18) . . ?
Si1 O4 K1 121.36(14) . 3_475 ?
Si2 O4 K1 109.14(13) . 3_475 ?
Si1 O4 K3 98.80(12) . 3_475 ?
Si2 O4 K3 89.34(12) . 3_475 ?
K1 O4 K3 84.19(8) 3_475 3_475 ?
Si2 O5 In2 125.24(15) . . ?
Si2 O5 In3 125.68(14) . . ?
In2 O5 In3 87.95(9) . . ?
Si2 O5 K2 85.38(11) . . ?
In2 O5 K2 113.97(10) . . ?
In3 O5 K2 122.13(10) . . ?
Si2 O6 In3 146.42(19) . 3_475 ?
Si2 O6 K2 99.03(12) . . ?
In3 O6 K2 112.96(12) 3_475 . ?
Si2 O6 K1 90.70(11) . 3_475 ?
In3 O6 K1 80.91(8) 3_475 3_475 ?
K2 O6 K1 87.89(8) . 3_475 ?
Si2 O7 Si3 128.68(17) . . ?
Si2 O7 K4 120.99(13) . . ?
Si3 O7 K4 92.25(12) . . ?
Si2 O7 K3 96.36(12) . 3_475 ?
Si3 O7 K3 123.76(13) . 3_475 ?
K4 O7 K3 89.88(8) . 3_475 ?
Si3 O8 In3 129.15(17) . . ?
Si3 O8 K3 99.49(13) . . ?
In3 O8 K3 120.26(13) . . ?
Si3 O8 K1 116.16(16) . . ?
In3 O8 K1 94.17(11) . . ?
K3 O8 K1 92.06(10) . . ?
Si3 O9 In1 127.15(17) . 2_674 ?
Si3 O9 K3 94.60(13) . . ?
In1 O9 K3 125.95(13) 2_674 . ?
Si3 O9 K4 89.25(13) . . ?
In1 O9 K4 120.80(12) 2_674 . ?
K3 O9 K4 87.71(8) . . ?
Si3 O10 Si4 126.42(19) . . ?
Si3 O10 K5 123.49(15) . 3_475 ?
Si4 O10 K5 106.65(13) . 3_475 ?
Si4 O11 In3 138.46(17) . 3_475 ?
Si4 O11 In2 122.92(15) . 3_475 ?
In3 O11 In2 89.70(11) 3_475 3_475 ?
Si4 O11 K4 83.67(12) . 3_475 ?
In3 O11 K4 113.66(11) 3_475 3_475 ?
In2 O11 K4 105.93(11) 3_475 3_475 ?
Si4 O12 In1 126.00(17) . 2_674 ?
Si4 O12 K4 102.21(14) . 3_475 ?
In1 O12 K4 129.39(13) 2_674 3_475 ?
Si4 O13 Si5 123.91(17) . . ?
Si4 O13 K1 107.27(13) . 2_674 ?
Si5 O13 K1 128.67(13) . 2_674 ?
Si5 O14 In2 125.90(15) . 3_475 ?
Si5 O14 K3 99.92(12) . 2_675 ?
In2 O14 K3 110.15(12) 3_475 2_675 ?
Si5 O14 K5 91.66(12) . 3_475 ?
In2 O14 K5 102.91(10) 3_475 3_475 ?
K3 O14 K5 127.72(10) 2_675 3_475 ?
Si5 O15 In1 118.86(15) . . ?
Si5 O15 K1 149.11(15) . . ?
In1 O15 K1 90.30(10) . . ?
Si5 O15 K5 90.21(12) . 3_475 ?
In1 O15 K5 135.45(13) . 3_475 ?
K1 O15 K5 73.32(7) . 3_475 ?
Si5 O16 Si6 135.40(19) . . ?
Si5 O16 K3 91.80(12) . 2_675 ?
Si6 O16 K3 119.35(14) . 2_675 ?
Si5 O16 K2 115.83(14) . 4_544 ?
Si6 O16 K2 95.73(12) . 4_544 ?
K3 O16 K2 91.58(8) 2_675 4_544 ?
Si6 O17 In3 129.90(17) . 2_674 ?
Si6 O17 K5 95.38(14) . 4_644 ?
In3 O17 K5 123.50(13) 2_674 4_644 ?
Si6 O17 K1 135.32(16) . 2_674 ?
In3 O17 K1 89.57(10) 2_674 2_674 ?
K5 O17 K1 72.53(7) 4_644 2_674 ?
Si6 O18 In1 118.80(16) . . ?
Si6 O18 K2 116.38(14) . 2_674 ?
In1 O18 K2 123.83(13) . 2_674 ?
Si6 O18 K5 88.25(13) . 4_644 ?
In1 O18 K5 93.98(11) . 4_644 ?
K2 O18 K5 97.38(10) 2_674 4_644 ?
Si7 O19 Si6 132.22(18) . . ?
Si7 O19 K4 88.04(11) . 2_675 ?
Si6 O19 K4 113.54(13) . 2_675 ?
Si7 O19 K2 108.27(13) . 4_544 ?
Si6 O19 K2 79.96(11) . 4_544 ?
K4 O19 K2 143.31(10) 2_675 4_544 ?
Si7 O20 In1 132.34(18) . 3_465 ?
Si7 O20 K1 122.69(16) . 3_465 ?
In1 O20 K1 91.76(10) 3_465 3_465 ?
Si7 O20 K5 92.99(13) . 2_674 ?
In1 O20 K5 101.15(12) 3_465 2_674 ?
K1 O20 K5 115.14(11) 3_465 2_674 ?
Si7 O21 In3 132.74(16) . 2_674 ?
Si7 O21 In2 121.74(15) . 2_674 ?
In3 O21 In2 90.48(10) 2_674 2_674 ?
Si7 O21 K5 96.86(13) . 2_674 ?
In3 O21 K5 107.59(11) 2_674 2_674 ?
In2 O21 K5 105.08(10) 2_674 2_674 ?

loop_
_geom_bond_atom_site_label_1
_geom_bond_atom_site_label_2
_geom_bond_distance
_geom_bond_site_symmetry_2
_geom_bond_publ_flag
K1 O20 2.777(3) 3_565 ?
K1 O4 2.813(3) 3_575 ?
K1 O8 2.845(3) . ?
K1 O15 2.847(3) . ?
K1 O17 2.998(3) 2_675 ?
K1 O13 3.280(3) 2_675 ?
K1 O6 3.324(3) 3_575 ?
K1 K5 3.4663(15) 3_475 ?
K1 In1 3.5225(11) . ?
K1 In3 3.6440(11) . ?
K1 Si2 3.7036(15) 3_575 ?
K1 Si3 3.8256(16) . ?
K2 O18 2.726(3) 2_675 ?
K2 O6 2.733(3) . ?
K2 O1 2.797(3) 2_685 ?
K2 O16 2.963(3) 4 ?
K2 O5 3.094(3) . ?
K2 O2 3.221(3) 2_685 ?
K2 Si2 3.3733(15) . ?
K2 O19 3.423(3) 4 ?
K2 Si1 3.4480(14) 2_685 ?
K2 Si6 3.5308(15) 4 ?
K2 Si6 3.7284(15) 2_675 ?
K2 In3 4.0512(10) 3_475 ?
K3 O8 2.762(3) . ?
K3 O14 2.771(3) 2_674 ?
K3 O9 2.890(3) . ?
K3 O16 2.960(3) 2_674 ?
K3 O7 3.005(3) 3_575 ?
K3 O3 3.157(3) 3_575 ?
K3 O4 3.193(3) 3_575 ?
K3 Si3 3.4090(14) . ?
K3 Si5 3.4261(15) 2_674 ?
K3 Si2 3.5806(15) 3_575 ?
K3 Si1 3.8151(16) 3_575 ?
K3 In2 3.9893(11) 4_644 ?
K4 O12 2.749(3) 3_575 ?
K4 O3 2.784(3) . ?
K4 O2 2.840(3) 2_684 ?
K4 O7 2.884(3) . ?
K4 O9 3.005(3) . ?
K4 O19 3.109(3) 2_674 ?
K4 O11 3.248(3) 3_575 ?
K4 Si3 3.3815(15) . ?
K4 O1 3.394(3) . ?
K4 Si4 3.4636(15) 3_575 ?
K4 Si7 3.4625(14) 2_674 ?
K4 Si1 3.4890(15) . ?
K5 O21 2.699(3) 2_675 ?
K5 O20 2.815(3) 2_675 ?
K5 O17 2.859(3) 4_655 ?
K5 O14 2.924(3) 3_575 ?
K5 O10 2.928(3) 3_575 ?
K5 O15 2.957(3) 3_575 ?
K5 O18 3.051(3) 4_655 ?
K5 Si7 3.3021(15) 2_675 ?
K5 Si5 3.3703(15) 3_575 ?
K5 Si6 3.4040(15) 4_655 ?
K5 K1 3.4663(15) 3_575 ?
K5 Si4 3.7464(15) 3_575 ?
In1 O15 2.060(3) . ?
In1 O18 2.084(3) . ?
In1 O20 2.083(3) 3_565 ?
In1 O9 2.088(3) 2_675 ?
In1 O12 2.088(3) 2_675 ?
In1 K5 3.8124(11) 4_644 ?
In2 O14 2.070(3) 3_575 ?
In2 O1 2.078(3) . ?
In2 O3 2.099(3) 2_685 ?
In2 O5 2.185(2) . ?
In2 O21 2.256(3) 2_675 ?
In2 O11 2.258(3) 3_575 ?
In2 In3 3.1397(3) . ?
In2 K3 3.9893(11) 4_655 ?
In3 O8 2.079(3) . ?
In3 O17 2.095(3) 2_675 ?
In3 O6 2.108(2) 3_575 ?
In3 O21 2.165(3) 2_675 ?
In3 O11 2.193(3) 3_575 ?
In3 O5 2.334(2) . ?
In3 K2 4.0512(10) 3_575 ?
Si1 O1 1.596(3) . ?
Si1 O3 1.600(3) . ?
Si1 O2 1.647(3) . ?
Si1 O4 1.656(3) . ?
Si1 K2 3.4480(14) 2_684 ?
Si1 K3 3.8151(16) 3_475 ?
Si1 K4 3.9291(15) 2_685 ?
Si1 K1 3.9375(16) 3_475 ?
Si2 O6 1.594(3) . ?
Si2 O5 1.616(3) . ?
Si2 O7 1.643(3) . ?
Si2 O4 1.657(3) . ?
Si2 K3 3.5806(15) 3_475 ?
Si2 K1 3.7036(15) 3_475 ?
Si3 O9 1.591(3) . ?
Si3 O8 1.594(3) . ?
Si3 O10 1.634(3) . ?
Si3 O7 1.656(3) . ?
Si4 O12 1.604(3) . ?
Si4 O11 1.613(3) . ?
Si4 O10 1.644(3) . ?
Si4 O13 1.649(3) . ?
Si4 K4 3.4636(15) 3_475 ?
Si4 K5 3.7464(15) 3_475 ?
Si5 O14 1.594(3) . ?
Si5 O15 1.606(3) . ?
Si5 O16 1.634(3) . ?
Si5 O13 1.656(3) . ?
Si5 K5 3.3703(15) 3_475 ?
Si5 K3 3.4261(15) 2_675 ?
Si6 O17 1.599(3) . ?
Si6 O18 1.605(3) . ?
Si6 O16 1.647(3) . ?
Si6 O19 1.649(3) . ?
Si6 K5 3.4040(15) 4_644 ?
Si6 K2 3.5308(15) 4_544 ?
Si6 K2 3.7284(15) 2_674 ?
Si7 O20 1.585(3) . ?
Si7 O21 1.608(3) . ?
Si7 O19 1.635(3) . ?
Si7 O2 1.637(3) 1_545 ?
Si7 K5 3.3021(15) 2_674 ?
Si7 K4 3.4625(14) 2_675 ?
Si7 K1 3.8707(15) 3_465 ?
O1 K2 2.797(3) 2_684 ?
O2 Si7 1.637(3) 1_565 ?
O2 K4 2.840(3) 2_685 ?
O2 K2 3.221(3) 2_684 ?
O3 In2 2.099(3) 2_684 ?
O3 K3 3.157(3) 3_475 ?
O4 K1 2.813(3) 3_475 ?
O4 K3 3.193(3) 3_475 ?
O6 In3 2.108(2) 3_475 ?
O6 K1 3.324(3) 3_475 ?
O7 K3 3.005(3) 3_475 ?
O9 In1 2.088(3) 2_674 ?
O10 K5 2.928(3) 3_475 ?
O11 In3 2.193(3) 3_475 ?
O11 In2 2.258(3) 3_475 ?
O11 K4 3.248(3) 3_475 ?
O12 In1 2.088(3) 2_674 ?
O12 K4 2.749(3) 3_475 ?
O13 K1 3.280(3) 2_674 ?
O14 In2 2.070(3) 3_475 ?
O14 K3 2.771(3) 2_675 ?
O14 K5 2.924(3) 3_475 ?
O15 K5 2.957(3) 3_475 ?
O16 K3 2.960(3) 2_675 ?
O16 K2 2.963(3) 4_544 ?
O17 In3 2.095(3) 2_674 ?
O17 K5 2.859(3) 4_644 ?
O17 K1 2.998(3) 2_674 ?
O18 K2 2.726(3) 2_674 ?
O18 K5 3.051(3) 4_644 ?
O19 K4 3.109(3) 2_675 ?
O19 K2 3.423(3) 4_544 ?
O20 In1 2.083(3) 3_465 ?
O20 K1 2.777(3) 3_465 ?
O20 K5 2.815(3) 2_674 ?
O21 In3 2.165(3) 2_674 ?
O21 In2 2.256(3) 2_674 ?
O21 K5 2.699(3) 2_674 ?
